data_2104205
loop_
_publ_author_name
'Udovenko, Anatoly A.'
'Laptash, Natalia M.'

_publ_section_title
;
 Orientational disorder and phase transitions in crystals of
 (NH~4~)~2~NbOF~5~
;
_journal_issue 5
_journal_name_full 'Acta Crystallographica Section B'
_journal_page_first 527
_journal_page_last 533
_journal_paper_doi 10.1107/S0108768108021289
_journal_volume 64
_journal_year 2008
_chemical_formula_moiety 'F5 Nb O, 2(H4 N)'
_chemical_formula_sum 'F5 H8 N2 Nb O'
_chemical_formula_weight 239.99
_chemical_name_common 'ammonium pentafluorooxoniobate(V)'
_chemical_name_systematic 'ammonium pentafluorooxoniobate(V)'
_space_group_IT_number 9
_symmetry_cell_setting monoclinic
_symmetry_space_group_name_Hall 'I -2ya'
_symmetry_space_group_name_H-M 'I 1 a 1'
_atom_sites_solution_hydrogens difmap
_atom_sites_solution_primary direct
_atom_sites_solution_secondary difmap
_audit_creation_method SHELXL-97
_cell_angle_alpha 90.00
_cell_angle_beta 90.110(3)
_cell_angle_gamma 90.00
_cell_formula_units_Z 8
_cell_length_a 14.3384(14)
_cell_length_b 5.9804(6)
_cell_length_c 14.4524(14)
_cell_measurement_reflns_used 944
_cell_measurement_temperature 198(2)
_cell_measurement_theta_max 39.01
_cell_measurement_theta_min 2.00
_cell_volume 1239.3(2)
_computing_cell_refinement 'Bruker SAINT v6.02a (Bruker, 2000)'
_computing_data_collection 'Bruker Smart v5.054 (Bruker, 1998)'
_computing_data_reduction 'Bruker SAINT v6.02a (Bruker, 2000)'
_computing_molecular_graphics 'Bruker SHELXTL v5.1 (Bruker, 1998)'
_computing_publication_material 'Bruker SHELXTL v5.1 (Bruker, 1998)'
_computing_structure_refinement 'Bruker SHELXTL v5.1 (Bruker, 1998)'
_computing_structure_solution 'Bruker SHELXTL v5.1 (Bruker, 1998)'
_diffrn_ambient_temperature 198(2)
_diffrn_detector_area_resol_mean 8.33
_diffrn_measured_fraction_theta_full 0.969
_diffrn_measured_fraction_theta_max 0.969
_diffrn_measurement_device_type 'Bruker Smart 1000 CCD'
_diffrn_measurement_method '\f and \w scans'
_diffrn_radiation_monochromator graphite
_diffrn_radiation_source 'fine-focus sealed tube'
_diffrn_radiation_type MoK\a
_diffrn_radiation_wavelength 0.71073
_diffrn_reflns_av_R_equivalents 0.0251
_diffrn_reflns_av_sigmaI/netI 0.0316
_diffrn_reflns_limit_h_max 25
_diffrn_reflns_limit_h_min -25
_diffrn_reflns_limit_k_max 10
_diffrn_reflns_limit_k_min -9
_diffrn_reflns_limit_l_max 25
_diffrn_reflns_limit_l_min -25
_diffrn_reflns_number 16431
_diffrn_reflns_theta_full 39.01
_diffrn_reflns_theta_max 38.01
_diffrn_reflns_theta_min 2.00
_exptl_absorpt_coefficient_mu 1.978
_exptl_absorpt_correction_T_max 0.5702
_exptl_absorpt_correction_T_min 0.5702
_exptl_absorpt_correction_type multi-scan
_exptl_absorpt_process_details 'SADABS v.2.03; Bruker 1999'
_exptl_crystal_colour colorless
_exptl_crystal_density_diffrn 2.573
_exptl_crystal_density_method 'not measured'
_exptl_crystal_description sphere
_exptl_crystal_F_000 928
_exptl_crystal_size_max 0.32
_exptl_crystal_size_mid 0.32
_exptl_crystal_size_min 0.32
_exptl_crystal_size_rad 0.16
_refine_diff_density_max 0.891
_refine_diff_density_min -1.276
_refine_ls_abs_structure_details 'Flack H D (1983), Acta Cryst. A39, 876-881'
_refine_ls_abs_structure_Flack 0.11(10)
_refine_ls_extinction_coef 0.02053(17)
_refine_ls_extinction_expression Fc^*^=kFc[1+0.001xFc^2^\l^3^/sin(2\q)]^-1/4^
_refine_ls_extinction_method SHELXL
_refine_ls_goodness_of_fit_ref 1.054
_refine_ls_hydrogen_treatment noref
_refine_ls_matrix_type full
_refine_ls_number_parameters 165
_refine_ls_number_reflns 6354
_refine_ls_number_restraints 2
_refine_ls_restrained_S_all 1.053
_refine_ls_R_factor_all 0.0254
_refine_ls_R_factor_gt 0.0226
_refine_ls_shift/su_max 0.108
_refine_ls_shift/su_mean 0.028
_refine_ls_structure_factor_coef Fsqd
_refine_ls_weighting_details 'calc w=1/[\s^2^(Fo^2^)+(0.0199P)^2^+1.2051P] where P=(Fo^2^+2Fc^2^)/3'
_refine_ls_weighting_scheme calc
_refine_ls_wR_factor_gt 0.0569
_refine_ls_wR_factor_ref 0.0591
_reflns_number_gt 5715
_reflns_number_total 6354
_reflns_threshold_expression >2sigma(I)
_cod_data_source_file bp5012.cif
_cod_data_source_block 198K
_cod_depositor_comments
;
The following automatic conversions were performed:
'_symmetry_cell_setting' value 'Monoclinic' changed to 'monoclinic'
according to '/home/saulius/struct/CIF-dictionaries/cif_core.dic'
dictionary named 'cif_core.dic' version 2.4.1 from
2010-06-29.

'_exptl_absorpt_correction_type' value 'Multi-scan' changed
to 'multi-scan' according to
'/home/saulius/struct/CIF-dictionaries/cif_core.dic' dictionary named
'cif_core.dic' version 2.4.1 from 2010-06-29.

Automatic conversion script
Id: cif_fix_enum 1527 2010-12-29 10:47:43Z saulius 

The following automatic conversions were performed:

'_symmetry_cell_setting' value 'Monoclinic' changed to 'monoclinic'
according to /home/saulius/struct/CIF-dictionaries/cif_core.dic
dictionary named 'cif_core.dic' version 2.4.1 from
2010-06-29.

'_exptl_absorpt_correction_type' value 'Multi-scan'
changed to 'multi-scan' according to
/home/saulius/struct/CIF-dictionaries/cif_core.dic dictionary named
'cif_core.dic' version 2.4.1 from 2010-06-29.

Automatic conversion script
Id: cif_fix_values 1715 2011-07-08 13:25:40Z adriana 
;
_cod_original_sg_symbol_H-M Ia
_cod_original_formula_sum ' F5 H8 N2 Nb O'
_cod_database_code 2104205
_cod_database_fobs_code 2104205

loop_
_symmetry_equiv_pos_as_xyz
'x, y, z'
'x+1/2, -y, z'
'x+1/2, y+1/2, z+1/2'
'x+1, -y+1/2, z+1/2'

loop_
_atom_site_type_symbol
_atom_site_label
_atom_site_fract_x
_atom_site_fract_y
_atom_site_fract_z
_atom_site_U_iso_or_equiv
_atom_site_adp_type
_atom_site_calc_flag
_atom_site_occupancy
Nb Nb1 0.459910(5) 0.250735(17) 0.548718(6) 0.00999(2) Uani d 1
Nb Nb2 0.759013(5) 0.750683(18) 0.800268(6) 0.00939(3) Uani d 1
N N1 0.64125(11) 0.75774(18) 0.56165(11) 0.0149(3) Uani d 1
N N2 0.58602(12) 0.2530(2) 0.78689(13) 0.0169(3) Uani d 1
N N3 0.92720(11) 0.24262(18) 0.80472(12) 0.0141(3) Uani d 1
N N4 0.78678(13) 0.2595(2) 0.54881(17) 0.0182(3) Uani d 1
O O1 0.34219(9) 0.21532(18) 0.53057(8) 0.0133(2) Uani d 1
O O2 0.87806(10) 0.7115(3) 0.81595(11) 0.0226(3) Uani d 1
F F1 0.60349(9) 0.3000(2) 0.58197(9) 0.0277(3) Uani d 1
F F2 0.50836(8) 0.03483(18) 0.46154(7) 0.0204(2) Uani d 1
F F3 0.47245(9) 0.02876(17) 0.64315(8) 0.0227(2) Uani d 1
F F4 0.44878(7) 0.49141(18) 0.63683(8) 0.0181(2) Uani d 1
F F5 0.48215(10) 0.4830(2) 0.45742(8) 0.0272(3) Uani d 1
F F6 0.61521(8) 0.7931(2) 0.76621(9) 0.0162(2) Uani d 1
F F7 0.76916(12) 0.9939(2) 0.71070(8) 0.0257(3) Uani d 1
F F8 0.73528(10) 0.98431(19) 0.89173(8) 0.0182(2) Uani d 1
F F9 0.71513(10) 0.52575(19) 0.88827(8) 0.0198(3) Uani d 1
F F10 0.74541(8) 0.52407(19) 0.70428(8) 0.0169(2) Uani d 1
H H1 0.6953 0.7913 0.5609 0.055 Uiso d 1
H H2 0.6059 0.8298 0.5198 0.055 Uiso d 1
H H3 0.6195 0.8091 0.6170 0.055 Uiso d 1
H H4 0.6301 0.6272 0.5638 0.055 Uiso d 1
H H5 0.6153 0.3198 0.8289 0.055 Uiso d 1
H H6 0.5995 0.3100 0.7389 0.055 Uiso d 1
H H7 0.5219 0.2749 0.7963 0.055 Uiso d 1
H H8 0.5998 0.1095 0.7856 0.055 Uiso d 1
H H9 0.9834 0.2344 0.7825 0.055 Uiso d 1
H H10 0.8900 0.1936 0.7595 0.055 Uiso d 1
H H11 0.9167 0.3716 0.8192 0.055 Uiso d 1
H H12 0.9277 0.1593 0.8544 0.055 Uiso d 1
H H13 0.8302 0.3245 0.5817 0.055 Uiso d 1
H H14 0.7814 0.3328 0.4996 0.055 Uiso d 1
H H15 0.7359 0.2374 0.5754 0.055 Uiso d 1
H H16 0.8094 0.1299 0.5326 0.055 Uiso d 1

loop_
_atom_site_aniso_label
_atom_site_aniso_U_11
_atom_site_aniso_U_22
_atom_site_aniso_U_33
_atom_site_aniso_U_12
_atom_site_aniso_U_13
_atom_site_aniso_U_23
Nb1 0.00966(5) 0.01076(5) 0.00956(5) -0.00032(3) 0.00010(5) 0.00086(3)
Nb2 0.00906(5) 0.00876(4) 0.01033(5) 0.00014(3) -0.00126(6) -0.00079(3)
N1 0.0151(5) 0.0120(4) 0.0176(6) -0.0001(3) 0.0029(5) -0.0008(3)
N2 0.0110(5) 0.0217(7) 0.0180(7) -0.0002(4) -0.0040(5) -0.0022(4)
N3 0.0181(5) 0.0143(4) 0.0100(5) -0.0023(4) -0.0029(5) 0.0021(3)
N4 0.0169(6) 0.0142(5) 0.0234(7) 0.0046(4) 0.0057(7) 0.0000(4)
O1 0.0155(4) 0.0122(3) 0.0122(4) 0.0020(4) -0.0011(4) -0.0020(3)
O2 0.0087(4) 0.0346(6) 0.0244(7) 0.0058(5) -0.0029(5) -0.0079(5)
F1 0.0211(5) 0.0335(5) 0.0285(5) -0.0011(5) -0.0054(4) 0.0079(5)
F2 0.0211(4) 0.0232(4) 0.0167(4) 0.0073(4) -0.0014(4) -0.0014(3)
F3 0.0285(5) 0.0181(4) 0.0216(4) 0.0029(4) 0.0014(4) 0.0140(3)
F4 0.0122(3) 0.0191(4) 0.0229(4) 0.0030(3) -0.0016(3) -0.0094(3)
F5 0.0343(6) 0.0266(5) 0.0207(5) -0.0106(5) -0.0029(5) 0.0033(4)
F6 0.0047(3) 0.0174(3) 0.0264(5) 0.0034(4) -0.0010(4) 0.0024(4)
F7 0.0435(7) 0.0179(4) 0.0158(4) 0.0029(5) 0.0055(5) 0.0057(4)
F8 0.0256(5) 0.0134(4) 0.0154(4) 0.0032(4) -0.0027(4) -0.0128(3)
F9 0.0287(6) 0.0155(4) 0.0151(4) -0.0054(4) -0.0021(4) 0.0075(3)
F10 0.0168(4) 0.0195(4) 0.0144(4) 0.0021(4) -0.0019(4) -0.0036(3)

loop_
_atom_type_symbol
_atom_type_description
_atom_type_scat_dispersion_real
_atom_type_scat_dispersion_imag
_atom_type_scat_source
N N 0.0061 0.0033 'International Tables Vol C Tables 4.2.6.8 and 6.1.1.4'
H H 0.0000 0.0000 'International Tables Vol C Tables 4.2.6.8 and 6.1.1.4'
O O 0.0106 0.0060 'International Tables Vol C Tables 4.2.6.8 and 6.1.1.4'
F F 0.0171 0.0103 'International Tables Vol C Tables 4.2.6.8 and 6.1.1.4'
Nb Nb -2.0727 0.6215 'International Tables Vol C Tables 4.2.6.8 and 6.1.1.4'

loop_
_geom_angle_atom_site_label_1
_geom_angle_atom_site_label_2
_geom_angle_atom_site_label_3
_geom_angle
O1 Nb1 F3 96.56(5)
O1 Nb1 F4 96.32(5)
F3 Nb1 F4 93.13(5)
O1 Nb1 F2 99.90(5)
F3 Nb1 F2 88.17(5)
F4 Nb1 F2 163.47(5)
O1 Nb1 F5 98.44(6)
F3 Nb1 F5 164.99(6)
F4 Nb1 F5 85.91(5)
F2 Nb1 F5 88.59(5)
O1 Nb1 F1 175.64(5)
F3 Nb1 F1 81.13(5)
F4 Nb1 F1 80.17(5)
F2 Nb1 F1 83.76(5)
F5 Nb1 F1 83.95(6)
O2 Nb2 F10 95.51(6)
O2 Nb2 F7 96.46(7)
F10 Nb2 F7 93.07(5)
O2 Nb2 F8 100.41(7)
F10 Nb2 F8 164.07(6)
F7 Nb2 F8 85.94(5)
O2 Nb2 F9 98.02(7)
F10 Nb2 F9 87.29(5)
F7 Nb2 F9 165.41(7)
F8 Nb2 F9 89.73(5)
O2 Nb2 F6 174.11(7)
F10 Nb2 F6 79.82(5)
F7 Nb2 F6 80.31(6)
F8 Nb2 F6 84.34(5)
F9 Nb2 F6 85.41(5)

loop_
_geom_bond_atom_site_label_1
_geom_bond_atom_site_label_2
_geom_bond_site_symmetry_2
_geom_bond_distance
Nb1 O1 . 1.7208(13)
Nb1 F3 . 1.9122(10)
Nb1 F4 . 1.9286(11)
Nb1 F2 . 1.9341(11)
Nb1 F5 . 1.9427(13)
Nb1 F1 . 2.1336(14)
Nb2 O2 . 1.7374(14)
Nb2 F10 . 1.9489(12)
Nb2 F7 . 1.9528(13)
Nb2 F8 . 1.9537(11)
Nb2 F9 . 1.9561(12)
Nb2 F6 . 2.1340(11)
N1 F1 . 2.8060(18)
N1 F10 . 2.9018(19)
N1 F2 1_565 2.9085(18)
N1 O1 2_565 2.921(2)
N1 F6 . 2.988(2)
N1 F9 4_464 3.015(2)
N1 H1 . 0.8002
N1 H2 . 0.8984
N1 H3 . 0.9125
N1 H4 . 0.7978
N2 F6 1_545 2.7977(18)
N2 F9 . 2.868(2)
N2 F3 . 2.958(2)
N2 F1 . 2.986(2)
N2 O2 2_465 3.020(2)
N2 F2 4_455 3.038(2)
N2 F10 . 3.048(2)
N2 F8 1_545 3.073(2)
N2 H5 . 0.8391
N2 H6 . 0.7964
N2 H7 . 0.9393
N2 H8 . 0.8802
N3 F6 2_565 2.762(2)
N3 F5 3_545 2.810(2)
N3 O2 . 2.896(2)
N3 F3 2 2.9177(19)
N3 F4 2_565 2.9183(19)
N3 F7 1_545 3.030(2)
N3 F2 3 3.0878(19)
N3 H9 . 0.8685
N3 H10 . 0.8927
N3 H11 . 0.8136
N3 H12 . 0.8741
N4 F1 . 2.683(2)
N4 F10 . 2.812(2)
N4 F8 4_464 2.835(2)
N4 F7 1_545 2.840(2)
N4 O1 2 2.9608(18)
N4 F4 2_565 3.036(2)
N4 F9 4_454 3.056(2)
N4 H13 . 0.8734
N4 H14 . 0.8386
N4 H15 . 0.8350
N4 H16 . 0.8723
O1 F3 . 2.7146(17)
O1 F4 . 2.7224(16)
O1 F5 . 2.7778(18)
O1 F2 . 2.8012(16)
O2 F10 . 2.732(2)
O2 F7 . 2.756(2)
O2 F9 . 2.792(2)
O2 F8 . 2.839(2)
F1 F4 . 2.6204(17)
F1 F3 . 2.6362(18)
F1 F2 . 2.7195(18)
F1 F5 . 2.7300(19)
F2 F3 . 2.6760(15)
F2 F5 . 2.7073(18)
F3 F4 . 2.7891(15)
F4 F5 . 2.6380(17)
F6 F10 . 2.6234(16)
F6 F7 . 2.639(2)
F6 F8 . 2.7476(17)
F6 F9 . 2.7770(17)
F7 F8 . 2.6626(17)
F7 F10 . 2.8319(19)
